data_4070934
loop_
_publ_author_name
'Bazinet, Patrick'
'Tilley, T. Don'

_publ_section_title
;
 Octa- and Nonamethylfluorenyl Complexes of Zr(II), Zr(IV), and Hf(IV).
 Investigation of Steric and Electronic Effects
;
_journal_issue 6
_journal_name_full Organometallics
_journal_page_first 1267
_journal_paper_doi 10.1021/om701133e
_journal_volume 27
_journal_year 2008
_chemical_formula_moiety 'C34 H46 O2 Si2 Zr'
_chemical_formula_sum 'C34 H46 O2 Si2 Zr'
_chemical_formula_weight 634.11
_chemical_name_systematic
; 
 ? 
;
_space_group_IT_number 14
_symmetry_cell_setting monoclinic
_symmetry_space_group_name_Hall '-P 2yn'
_symmetry_space_group_name_H-M 'P 1 21/n 1'
_atom_sites_solution_hydrogens geom
_atom_sites_solution_primary direct
_atom_sites_solution_secondary difmap
_audit_creation_method SHELXL-97
_cell_angle_alpha 90.00
_cell_angle_beta 103.3300(10)
_cell_angle_gamma 90.00
_cell_formula_units_Z 4
_cell_length_a 11.8741(9)
_cell_length_b 15.1861(11)
_cell_length_c 18.4029(14)
_cell_measurement_reflns_used 14645
_cell_measurement_temperature 150(2)
_cell_measurement_theta_max 23.253
_cell_measurement_theta_min 2.297
_cell_volume 3229.0(4)
_computing_cell_refinement 'Bruker SMART'
_computing_data_collection 'Bruker SMART'
_computing_data_reduction 'Bruker SHELXTL'
_computing_molecular_graphics 'Bruker SHELXTL'
_computing_publication_material 'Bruker SHELXTL'
_computing_structure_refinement 'SHELXL-97 (Sheldrick, 1997)'
_computing_structure_solution 'SHELXS-97 (Sheldrick, 1990)'
_diffrn_ambient_temperature 150(2)
_diffrn_measured_fraction_theta_full 0.997
_diffrn_measured_fraction_theta_max 0.997
_diffrn_measurement_device_type 'CCD area detector'
_diffrn_measurement_method 'phi and omega scans'
_diffrn_radiation_monochromator graphite
_diffrn_radiation_source 'fine-focus sealed tube'
_diffrn_radiation_type MoK\a
_diffrn_radiation_wavelength 0.71073
_diffrn_reflns_av_R_equivalents 0.0226
_diffrn_reflns_av_sigmaI/netI 0.0240
_diffrn_reflns_limit_h_max 13
_diffrn_reflns_limit_h_min -13
_diffrn_reflns_limit_k_max 14
_diffrn_reflns_limit_k_min -16
_diffrn_reflns_limit_l_max 20
_diffrn_reflns_limit_l_min -20
_diffrn_reflns_number 14314
_diffrn_reflns_theta_full 23.27
_diffrn_reflns_theta_max 23.27
_diffrn_reflns_theta_min 1.76
_diffrn_standards_decay_% 0
_diffrn_standards_interval_count 0
_diffrn_standards_interval_time 0
_diffrn_standards_number 0
_exptl_absorpt_coefficient_mu 0.443
_exptl_absorpt_correction_T_max 0.890
_exptl_absorpt_correction_T_min 0.781
_exptl_absorpt_correction_type multi-scan
_exptl_absorpt_process_details 'sadabs, 2004'
_exptl_crystal_colour Green
_exptl_crystal_density_diffrn 1.304
_exptl_crystal_density_method 'not measured'
_exptl_crystal_description Block
_exptl_crystal_F_000 1336
_exptl_crystal_size_max 0.4
_exptl_crystal_size_mid 0.3
_exptl_crystal_size_min 0.25
_refine_diff_density_max 1.237
_refine_diff_density_min -0.476
_refine_diff_density_rms 0.068
_refine_ls_extinction_method none
_refine_ls_goodness_of_fit_ref 1.032
_refine_ls_hydrogen_treatment constr
_refine_ls_matrix_type full
_refine_ls_number_parameters 370
_refine_ls_number_reflns 4634
_refine_ls_number_restraints 0
_refine_ls_restrained_S_all 1.032
_refine_ls_R_factor_all 0.0434
_refine_ls_R_factor_gt 0.0364
_refine_ls_shift/su_max 0.000
_refine_ls_shift/su_mean 0.000
_refine_ls_structure_factor_coef Fsqd
_refine_ls_weighting_details 'calc w=1/[\s^2^(Fo^2^)+(0.0576P)^2^+3.8237P] where P=(Fo^2^+2Fc^2^)/3'
_refine_ls_weighting_scheme calc
_refine_ls_wR_factor_gt 0.0981
_refine_ls_wR_factor_ref 0.1026
_reflns_number_gt 4039
_reflns_number_total 4634
_reflns_threshold_expression >2sigma(I)
_cod_data_source_file om701133e-file003.cif
_cod_data_source_block 0725
_cod_depositor_comments
;
The following automatic conversions were performed:

'_symmetry_cell_setting' value 'Monoclinic' changed to 'monoclinic'
according to /home/saulius/struct/CIF-dictionaries/cif_core.dic
dictionary named 'cif_core.dic' version 2.4.1 from 2010-06-29.

Automatic conversion script
Id: cif_fix_values 1715 2011-07-08 13:25:40Z adriana 
;
_cod_original_sg_symbol_Hall '-p 2yn'
_cod_original_sg_symbol_H-M 'P 21/n'
_cod_database_code 4070934

loop_
_symmetry_equiv_pos_as_xyz
'x, y, z'
'-x+1/2, y+1/2, -z+1/2'
'-x, -y, -z'
'x-1/2, -y-1/2, z-1/2'

loop_
_atom_site_label
_atom_site_type_symbol
_atom_site_fract_x
_atom_site_fract_y
_atom_site_fract_z
_atom_site_U_iso_or_equiv
_atom_site_adp_type
_atom_site_occupancy
_atom_site_symmetry_multiplicity
_atom_site_calc_flag
_atom_site_refinement_flags
_atom_site_disorder_assembly
_atom_site_disorder_group
Zr1 Zr 0.45084(3) 0.648049(19) 0.258771(16) 0.02541(13) Uani 1 1 d . A .
Si1 Si 0.15900(8) 0.53732(6) 0.14985(5) 0.0325(2) Uani 1 1 d . A .
O1 O 0.2097(2) 0.75744(19) 0.26274(14) 0.0540(7) Uani 1 1 d . A .
C1 C 0.5034(3) 0.7084(2) 0.38645(17) 0.0308(8) Uani 1 1 d . . .
H1A H 0.4799 0.7663 0.4011 0.037 Uiso 1 1 calc R . .
Si2 Si 0.57654(8) 0.68547(7) 0.07685(5) 0.0326(2) Uani 1 1 d . A .
O2 O 0.5343(3) 0.84421(17) 0.21219(16) 0.0504(7) Uani 1 1 d . A .
C2 C 0.4475(3) 0.6276(2) 0.39563(17) 0.0295(7) Uani 1 1 d . . .
C3 C 0.3441(3) 0.6132(2) 0.42117(17) 0.0323(8) Uani 1 1 d . . .
C4 C 0.3093(3) 0.5287(2) 0.42845(18) 0.0361(8) Uani 1 1 d . . .
C5 C 0.3744(3) 0.4565(2) 0.40999(18) 0.0348(8) Uani 1 1 d . A .
C6 C 0.4749(3) 0.4676(2) 0.38570(18) 0.0345(8) Uani 1 1 d . . .
C7 C 0.5159(3) 0.5559(2) 0.37776(17) 0.0302(7) Uani 1 1 d . A .
C8 C 0.6206(3) 0.5953(2) 0.36044(17) 0.0311(8) Uani 1 1 d . . .
C9 C 0.7223(3) 0.5634(2) 0.3389(2) 0.0418(9) Uani 1 1 d . A .
C10 C 0.8079(3) 0.6224(3) 0.33271(19) 0.0419(9) Uani 1 1 d . . .
C11 C 0.8003(3) 0.7144(3) 0.34622(19) 0.0428(9) Uani 1 1 d . A .
C12 C 0.7044(3) 0.7482(2) 0.36615(19) 0.0371(8) Uani 1 1 d . . .
C13 C 0.6121(3) 0.6892(2) 0.37087(17) 0.0315(8) Uani 1 1 d . A .
C14 C 0.2813(3) 0.6926(2) 0.4411(2) 0.0446(9) Uani 1 1 d . . .
H14A H 0.2139 0.6739 0.4573 0.067 Uiso 1 1 calc R . .
H14B H 0.2584 0.7299 0.3981 0.067 Uiso 1 1 calc R . .
H14C H 0.3317 0.7247 0.4805 0.067 Uiso 1 1 calc R . .
C15 C 0.2007(4) 0.5093(3) 0.4555(2) 0.0491(10) Uani 1 1 d . . .
H15A H 0.1663 0.5637 0.4659 0.074 Uiso 1 1 calc R . .
H15B H 0.2202 0.4744 0.5001 0.074 Uiso 1 1 calc R . .
H15C H 0.1469 0.4776 0.4176 0.074 Uiso 1 1 calc R . .
C16 C 0.3286(4) 0.3646(2) 0.4180(2) 0.0467(10) Uani 1 1 d . . .
H16A H 0.3793 0.3219 0.4039 0.070 Uiso 1 1 calc R A .
H16B H 0.2526 0.3587 0.3862 0.070 Uiso 1 1 calc R . .
H16C H 0.3249 0.3549 0.4689 0.070 Uiso 1 1 calc R . .
C19 C 0.9166(4) 0.5888(3) 0.3113(3) 0.0612(12) Uani 1 1 d . A .
H19A H 0.9110 0.5262 0.3040 0.092 Uiso 1 1 calc R . .
H19B H 0.9830 0.6022 0.3505 0.092 Uiso 1 1 calc R . .
H19C H 0.9242 0.6167 0.2659 0.092 Uiso 1 1 calc R . .
C20 C 0.8974(3) 0.7744(3) 0.3360(2) 0.0574(11) Uani 1 1 d . . .
H20A H 0.8799 0.8340 0.3469 0.086 Uiso 1 1 calc R A .
H20B H 0.9054 0.7706 0.2854 0.086 Uiso 1 1 calc R . .
H20C H 0.9685 0.7566 0.3693 0.086 Uiso 1 1 calc R . .
C21 C 0.6906(4) 0.8437(2) 0.3861(2) 0.0528(11) Uani 1 1 d . A .
H21A H 0.7574 0.8764 0.3807 0.079 Uiso 1 1 calc R . .
H21B H 0.6830 0.8475 0.4368 0.079 Uiso 1 1 calc R . .
H21C H 0.6227 0.8676 0.3534 0.079 Uiso 1 1 calc R . .
C22 C 0.2911(3) 0.7174(2) 0.26093(18) 0.0343(8) Uani 1 1 d . . .
C23 C 0.5050(3) 0.7764(2) 0.22794(19) 0.0341(8) Uani 1 1 d . . .
C24 C 0.3131(3) 0.5690(2) 0.15787(17) 0.0292(7) Uani 1 1 d . . .
C25 C 0.3607(3) 0.6403(2) 0.12426(17) 0.0274(7) Uani 1 1 d . A .
H25A H 0.3148 0.6877 0.0956 0.033 Uiso 1 1 calc R . .
C26 C 0.4811(3) 0.6270(2) 0.12934(17) 0.0299(7) Uani 1 1 d . . .
C28 C 0.4082(3) 0.5107(2) 0.18473(18) 0.0300(7) Uani 1 1 d . A .
H28A H 0.4021 0.4519 0.2055 0.036 Uiso 1 1 calc R . .
C27 C 0.5080(3) 0.5456(2) 0.16738(17) 0.0305(8) Uani 1 1 d . A .
H27A H 0.5826 0.5152 0.1750 0.037 Uiso 1 1 calc R . .
C29 C 0.1262(4) 0.4496(3) 0.0768(2) 0.0545(11) Uani 1 1 d . . .
H29A H 0.1778 0.4008 0.0916 0.082 Uiso 1 1 calc R A .
H29B H 0.1361 0.4728 0.0302 0.082 Uiso 1 1 calc R . .
H29C H 0.0477 0.4301 0.0713 0.082 Uiso 1 1 calc R . .
C30 C 0.1439(4) 0.4916(3) 0.2403(2) 0.0544(11) Uani 1 1 d . . .
H30A H 0.1607 0.5366 0.2779 0.082 Uiso 1 1 calc R A .
H30B H 0.1971 0.4436 0.2544 0.082 Uiso 1 1 calc R . .
H30C H 0.0663 0.4708 0.2357 0.082 Uiso 1 1 calc R . .
C31 C 0.0578(3) 0.6308(2) 0.1190(2) 0.0462(9) Uani 1 1 d . . .
H31A H 0.0730 0.6765 0.1559 0.069 Uiso 1 1 calc R A .
H31B H -0.0205 0.6107 0.1127 0.069 Uiso 1 1 calc R . .
H31C H 0.0688 0.6533 0.0723 0.069 Uiso 1 1 calc R . .
C32 C 0.5031(3) 0.7880(2) 0.0345(2) 0.0430(9) Uani 1 1 d . . .
H32A H 0.4932 0.8273 0.0735 0.065 Uiso 1 1 calc R A .
H32B H 0.4287 0.7734 0.0036 0.065 Uiso 1 1 calc R . .
H32C H 0.5494 0.8160 0.0048 0.065 Uiso 1 1 calc R . .
C33 C 0.7211(3) 0.7081(3) 0.1391(2) 0.0463(10) Uani 1 1 d . . .
H33A H 0.7126 0.7478 0.1780 0.069 Uiso 1 1 calc R A .
H33B H 0.7707 0.7341 0.1105 0.069 Uiso 1 1 calc R . .
H33C H 0.7547 0.6539 0.1608 0.069 Uiso 1 1 calc R . .
C34 C 0.5967(4) 0.6081(3) 0.0018(2) 0.0509(10) Uani 1 1 d . . .
H34A H 0.6448 0.6354 -0.0271 0.076 Uiso 1 1 calc R A .
H34B H 0.5227 0.5943 -0.0300 0.076 Uiso 1 1 calc R . .
H34C H 0.6329 0.5551 0.0241 0.076 Uiso 1 1 calc R . .
C17A C 0.5216(9) 0.3902(7) 0.3452(7) 0.038(2) Uani 0.39 1 d P A 1
H17A H 0.4875 0.3931 0.2926 0.058 Uiso 0.39 1 calc PR A 1
H17B H 0.5019 0.3352 0.3647 0.058 Uiso 0.39 1 calc PR A 1
H17C H 0.6043 0.3949 0.3534 0.058 Uiso 0.39 1 calc PR A 1
C18A C 0.7645(10) 0.4687(8) 0.3525(7) 0.050(3) Uani 0.39 1 d P A 1
H18A H 0.8067 0.4623 0.4034 0.075 Uiso 0.39 1 calc PR A 1
H18B H 0.8140 0.4545 0.3197 0.075 Uiso 0.39 1 calc PR A 1
H18C H 0.6992 0.4295 0.3431 0.075 Uiso 0.39 1 calc PR A 1
C17B C 0.5509(6) 0.3858(4) 0.3883(4) 0.0386(16) Uani 0.61 1 d P A 2
H17D H 0.5914 0.3746 0.4389 0.058 Uiso 0.61 1 calc PR A 2
H17E H 0.6057 0.3953 0.3580 0.058 Uiso 0.61 1 calc PR A 2
H17F H 0.5031 0.3360 0.3694 0.058 Uiso 0.61 1 calc PR A 2
C18B C 0.7250(6) 0.4683(5) 0.3056(4) 0.0426(16) Uani 0.61 1 d P A 2
H18D H 0.6842 0.4684 0.2541 0.064 Uiso 0.61 1 calc PR A 2
H18E H 0.6887 0.4277 0.3330 0.064 Uiso 0.61 1 calc PR A 2
H18F H 0.8039 0.4509 0.3093 0.064 Uiso 0.61 1 calc PR A 2

loop_
_atom_site_aniso_label
_atom_site_aniso_U_11
_atom_site_aniso_U_22
_atom_site_aniso_U_33
_atom_site_aniso_U_23
_atom_site_aniso_U_13
_atom_site_aniso_U_12
Zr1 0.0265(2) 0.0245(2) 0.0264(2) 0.00000(12) 0.00824(14) 0.00156(12)
Si1 0.0268(5) 0.0308(5) 0.0411(5) 0.0001(4) 0.0099(4) -0.0038(4)
O1 0.0463(17) 0.0678(19) 0.0486(16) -0.0015(14) 0.0124(13) 0.0244(15)
C1 0.036(2) 0.0278(18) 0.0295(17) -0.0054(14) 0.0099(15) 0.0024(14)
Si2 0.0306(5) 0.0392(6) 0.0308(5) 0.0009(4) 0.0130(4) -0.0040(4)
O2 0.0676(19) 0.0316(16) 0.0592(17) -0.0029(12) 0.0293(15) -0.0082(13)
C2 0.039(2) 0.0283(18) 0.0208(16) 0.0005(13) 0.0052(14) 0.0047(14)
C3 0.037(2) 0.035(2) 0.0263(17) 0.0006(14) 0.0109(15) 0.0061(15)
C4 0.045(2) 0.040(2) 0.0246(17) 0.0044(15) 0.0103(16) 0.0012(16)
C5 0.044(2) 0.0332(19) 0.0242(17) 0.0036(14) 0.0022(15) -0.0001(16)
C6 0.040(2) 0.0291(19) 0.0321(18) -0.0019(14) 0.0040(15) 0.0080(15)
C7 0.0334(19) 0.0347(19) 0.0214(16) 0.0002(14) 0.0043(14) 0.0056(15)
C8 0.0311(19) 0.036(2) 0.0244(17) 0.0010(14) 0.0028(14) 0.0049(15)
C9 0.044(2) 0.043(2) 0.041(2) 0.0051(16) 0.0145(17) 0.0152(18)
C10 0.027(2) 0.064(3) 0.0326(19) 0.0052(18) 0.0042(15) 0.0137(18)
C11 0.030(2) 0.064(3) 0.0311(19) -0.0004(17) 0.0000(16) -0.0078(18)
C12 0.035(2) 0.042(2) 0.0309(18) -0.0036(15) -0.0004(15) -0.0020(16)
C13 0.0305(19) 0.038(2) 0.0245(17) -0.0020(14) 0.0027(14) 0.0038(15)
C14 0.058(3) 0.039(2) 0.046(2) 0.0020(17) 0.0295(19) 0.0056(18)
C15 0.056(3) 0.045(2) 0.053(2) 0.0085(19) 0.027(2) -0.0021(19)
C16 0.058(3) 0.035(2) 0.047(2) 0.0047(17) 0.0125(19) -0.0017(18)
C19 0.037(2) 0.086(3) 0.062(3) 0.006(2) 0.016(2) 0.015(2)
C20 0.036(2) 0.078(3) 0.057(3) -0.001(2) 0.0070(19) -0.013(2)
C21 0.050(3) 0.047(2) 0.061(3) -0.014(2) 0.013(2) -0.0160(19)
C22 0.036(2) 0.037(2) 0.0299(18) -0.0012(15) 0.0073(15) 0.0011(17)
C23 0.038(2) 0.031(2) 0.0354(19) -0.0025(15) 0.0138(16) 0.0001(16)
C24 0.0305(19) 0.0307(18) 0.0272(17) -0.0034(14) 0.0080(14) -0.0034(14)
C25 0.0271(18) 0.0305(18) 0.0247(16) -0.0001(13) 0.0064(14) -0.0014(14)
C26 0.0324(19) 0.0333(19) 0.0256(17) -0.0041(14) 0.0098(14) -0.0047(14)
C28 0.036(2) 0.0256(18) 0.0296(17) -0.0026(13) 0.0099(15) -0.0005(14)
C27 0.0306(19) 0.0314(19) 0.0299(18) -0.0064(14) 0.0081(14) 0.0037(14)
C29 0.041(2) 0.047(2) 0.072(3) -0.018(2) 0.008(2) -0.0084(19)
C30 0.041(2) 0.064(3) 0.064(3) 0.015(2) 0.023(2) -0.004(2)
C31 0.034(2) 0.040(2) 0.060(2) -0.0021(18) 0.0034(18) -0.0004(17)
C32 0.046(2) 0.048(2) 0.038(2) 0.0082(17) 0.0149(17) -0.0015(18)
C33 0.033(2) 0.060(3) 0.048(2) 0.0065(19) 0.0128(17) -0.0072(18)
C34 0.064(3) 0.054(3) 0.044(2) -0.0014(19) 0.031(2) -0.004(2)
C17A 0.035(6) 0.032(5) 0.045(7) 0.013(6) 0.003(6) 0.000(4)
C18A 0.036(7) 0.062(7) 0.056(7) 0.003(7) 0.019(6) 0.004(5)
C17B 0.048(5) 0.032(3) 0.035(4) 0.004(3) 0.009(4) 0.006(3)
C18B 0.039(4) 0.051(4) 0.041(4) 0.007(4) 0.014(3) 0.018(3)

loop_
_atom_type_symbol
_atom_type_description
_atom_type_scat_dispersion_real
_atom_type_scat_dispersion_imag
_atom_type_scat_source
C C 0.0033 0.0016 'International Tables Vol C Tables 4.2.6.8 and 6.1.1.4'
H H 0.0000 0.0000 'International Tables Vol C Tables 4.2.6.8 and 6.1.1.4'
O O 0.0106 0.0060 'International Tables Vol C Tables 4.2.6.8 and 6.1.1.4'
Si Si 0.0817 0.0704 'International Tables Vol C Tables 4.2.6.8 and 6.1.1.4'
Zr Zr -2.9673 0.5597 'International Tables Vol C Tables 4.2.6.8 and 6.1.1.4'

loop_
_geom_angle_atom_site_label_1
_geom_angle_atom_site_label_2
_geom_angle_atom_site_label_3
_geom_angle
C23 Zr1 C22 83.22(13)
C23 Zr1 C25 82.34(12)
C22 Zr1 C25 82.12(11)
C23 Zr1 C1 83.69(12)
C22 Zr1 C1 80.38(12)
C25 Zr1 C1 158.74(11)
C23 Zr1 C28 130.38(11)
C22 Zr1 C28 110.42(12)
C25 Zr1 C28 54.61(11)
C1 Zr1 C28 144.24(11)
C23 Zr1 C24 115.01(12)
C22 Zr1 C24 79.70(12)
C25 Zr1 C24 33.51(10)
C1 Zr1 C24 150.60(11)
C28 Zr1 C24 33.52(11)
C23 Zr1 C27 103.93(11)
C22 Zr1 C27 133.38(12)
C25 Zr1 C27 54.26(11)
C1 Zr1 C27 145.61(11)
C28 Zr1 C27 32.69(11)
C24 Zr1 C27 55.22(11)
C23 Zr1 C26 75.54(11)
C22 Zr1 C26 113.26(12)
C25 Zr1 C26 33.31(11)
C1 Zr1 C26 153.13(11)
C28 Zr1 C26 55.03(11)
C24 Zr1 C26 56.10(10)
C27 Zr1 C26 32.95(11)
C23 Zr1 C8 104.04(12)
C22 Zr1 C8 133.23(11)
C25 Zr1 C8 144.24(10)
C1 Zr1 C8 55.39(11)
C28 Zr1 C8 99.57(11)
C24 Zr1 C8 132.22(11)
C27 Zr1 C8 90.39(10)
C26 Zr1 C8 113.28(11)
C23 Zr1 C2 116.20(11)
C22 Zr1 C2 80.14(11)
C25 Zr1 C2 152.34(11)
C1 Zr1 C2 32.94(11)
C28 Zr1 C2 113.15(10)
C24 Zr1 C2 121.53(11)
C27 Zr1 C2 131.19(10)
C26 Zr1 C2 163.97(11)
C8 Zr1 C2 54.87(10)
C23 Zr1 C13 77.19(12)
C22 Zr1 C13 111.18(11)
C25 Zr1 C13 153.76(10)
C1 Zr1 C13 32.74(10)
C28 Zr1 C13 132.20(11)
C24 Zr1 C13 165.20(11)
C27 Zr1 C13 115.34(11)
C26 Zr1 C13 123.67(10)
C8 Zr1 C13 33.00(11)
C2 Zr1 C13 53.80(11)
C23 Zr1 C7 131.69(12)
C22 Zr1 C7 109.93(11)
C25 Zr1 C7 143.89(10)
C1 Zr1 C7 55.13(10)
C28 Zr1 C7 89.61(10)
C24 Zr1 C7 113.07(11)
C27 Zr1 C7 99.20(10)
C26 Zr1 C7 131.31(11)
C8 Zr1 C7 33.69(11)
C2 Zr1 C7 32.76(10)
C13 Zr1 C7 54.57(11)
C30 Si1 C31 111.82(19)
C30 Si1 C24 108.81(17)
C31 Si1 C24 112.32(16)
C30 Si1 C29 109.4(2)
C31 Si1 C29 108.12(19)
C24 Si1 C29 106.22(16)
C13 C1 C2 108.6(3)
C13 C1 Zr1 76.87(18)
C2 C1 Zr1 76.72(18)
C13 C1 H1A 124.8
C2 C1 H1A 124.8
Zr1 C1 H1A 124.8
C33 Si2 C32 112.28(18)
C33 Si2 C34 108.23(19)
C32 Si2 C34 110.08(18)
C33 Si2 C26 110.59(16)
C32 Si2 C26 109.31(16)
C34 Si2 C26 106.16(16)
C1 C2 C3 129.1(3)
C1 C2 C7 108.8(3)
C3 C2 C7 122.1(3)
C1 C2 Zr1 70.34(17)
C3 C2 Zr1 123.7(2)
C7 C2 Zr1 74.25(17)
C4 C3 C2 118.6(3)
C4 C3 C14 123.5(3)
C2 C3 C14 117.9(3)
C3 C4 C5 120.5(3)
C3 C4 C15 121.0(3)
C5 C4 C15 118.5(3)
C6 C5 C4 122.7(3)
C6 C5 C16 120.0(3)
C4 C5 C16 117.3(3)
C5 C6 C7 119.0(3)
C5 C6 C17B 116.0(4)
C7 C6 C17B 123.1(4)
C5 C6 C17A 119.5(5)
C7 C6 C17A 119.0(5)
C17B C6 C17A 29.6(4)
C2 C7 C6 117.2(3)
C2 C7 C8 106.8(3)
C6 C7 C8 135.8(3)
C2 C7 Zr1 72.99(17)
C6 C7 Zr1 123.4(2)
C8 C7 Zr1 72.40(17)
C9 C8 C13 117.3(3)
C9 C8 C7 136.3(3)
C13 C8 C7 106.4(3)
C9 C8 Zr1 118.5(2)
C13 C8 Zr1 73.68(18)
C7 C8 Zr1 73.91(17)
C10 C9 C8 119.0(3)
C10 C9 C18A 114.0(5)
C8 C9 C18A 122.5(5)
C10 C9 C18B 118.9(4)
C8 C9 C18B 120.8(4)
C18A C9 C18B 33.1(4)
C9 C10 C11 123.1(3)
C9 C10 C19 119.2(4)
C11 C10 C19 117.7(4)
C12 C11 C10 120.1(3)
C12 C11 C20 120.7(4)
C10 C11 C20 119.2(4)
C11 C12 C13 118.4(3)
C11 C12 C21 124.4(3)
C13 C12 C21 117.2(3)
C1 C13 C12 129.0(3)
C1 C13 C8 108.9(3)
C12 C13 C8 122.0(3)
C1 C13 Zr1 70.39(18)
C12 C13 Zr1 123.1(2)
C8 C13 Zr1 73.32(18)
C3 C14 H14A 109.5
C3 C14 H14B 109.5
H14A C14 H14B 109.5
C3 C14 H14C 109.5
H14A C14 H14C 109.5
H14B C14 H14C 109.5
C4 C15 H15A 109.5
C4 C15 H15B 109.5
H15A C15 H15B 109.5
C4 C15 H15C 109.5
H15A C15 H15C 109.5
H15B C15 H15C 109.5
C5 C16 H16A 109.5
C5 C16 H16B 109.5
H16A C16 H16B 109.5
C5 C16 H16C 109.5
H16A C16 H16C 109.5
H16B C16 H16C 109.5
C10 C19 H19A 109.5
C10 C19 H19B 109.5
H19A C19 H19B 109.5
C10 C19 H19C 109.5
H19A C19 H19C 109.5
H19B C19 H19C 109.5
C11 C20 H20A 109.5
C11 C20 H20B 109.5
H20A C20 H20B 109.5
C11 C20 H20C 109.5
H20A C20 H20C 109.5
H20B C20 H20C 109.5
C12 C21 H21A 109.5
C12 C21 H21B 109.5
H21A C21 H21B 109.5
C12 C21 H21C 109.5
H21A C21 H21C 109.5
H21B C21 H21C 109.5
O1 C22 Zr1 177.0(3)
O2 C23 Zr1 179.4(4)
C25 C24 C28 105.1(3)
C25 C24 Si1 129.9(2)
C28 C24 Si1 123.3(2)
C25 C24 Zr1 72.49(18)
C28 C24 Zr1 73.12(18)
Si1 C24 Zr1 130.48(15)
C24 C25 C26 110.8(3)
C24 C25 Zr1 74.00(18)
C26 C25 Zr1 75.16(18)
C24 C25 H25A 124.3
C26 C25 H25A 124.3
Zr1 C25 H25A 124.3
C27 C26 C25 105.3(3)
C27 C26 Si2 124.9(3)
C25 C26 Si2 128.0(2)
C27 C26 Zr1 73.05(17)
C25 C26 Zr1 71.53(17)
Si2 C26 Zr1 131.65(16)
C27 C28 C24 109.2(3)
C27 C28 Zr1 74.38(18)
C24 C28 Zr1 73.36(18)
C27 C28 H28A 125.1
C24 C28 H28A 125.1
Zr1 C28 H28A 125.1
C28 C27 C26 109.6(3)
C28 C27 Zr1 72.94(18)
C26 C27 Zr1 74.00(18)
C28 C27 H27A 125.0
C26 C27 H27A 125.0
Zr1 C27 H27A 125.0
Si1 C29 H29A 109.5
Si1 C29 H29B 109.5
H29A C29 H29B 109.5
Si1 C29 H29C 109.5
H29A C29 H29C 109.5
H29B C29 H29C 109.5
Si1 C30 H30A 109.5
Si1 C30 H30B 109.5
H30A C30 H30B 109.5
Si1 C30 H30C 109.5
H30A C30 H30C 109.5
H30B C30 H30C 109.5
Si1 C31 H31A 109.5
Si1 C31 H31B 109.5
H31A C31 H31B 109.5
Si1 C31 H31C 109.5
H31A C31 H31C 109.5
H31B C31 H31C 109.5
Si2 C32 H32A 109.5
Si2 C32 H32B 109.5
H32A C32 H32B 109.5
Si2 C32 H32C 109.5
H32A C32 H32C 109.5
H32B C32 H32C 109.5
Si2 C33 H33A 109.5
Si2 C33 H33B 109.5
H33A C33 H33B 109.5
Si2 C33 H33C 109.5
H33A C33 H33C 109.5
H33B C33 H33C 109.5
Si2 C34 H34A 109.5
Si2 C34 H34B 109.5
H34A C34 H34B 109.5
Si2 C34 H34C 109.5
H34A C34 H34C 109.5
H34B C34 H34C 109.5
C6 C17A H17A 109.5
C6 C17A H17B 109.5
H17A C17A H17B 109.5
C6 C17A H17C 109.5
H17A C17A H17C 109.5
H17B C17A H17C 109.5
C9 C18A H18A 109.5
C9 C18A H18B 109.5
H18A C18A H18B 109.5
C9 C18A H18C 109.5
H18A C18A H18C 109.5
H18B C18A H18C 109.5
C6 C17B H17D 109.5
C6 C17B H17E 109.5
H17D C17B H17E 109.5
C6 C17B H17F 109.5
H17D C17B H17F 109.5
H17E C17B H17F 109.5
C9 C18B H18D 109.5
C9 C18B H18E 109.5
H18D C18B H18E 109.5
C9 C18B H18F 109.5
H18D C18B H18F 109.5
H18E C18B H18F 109.5

loop_
_geom_bond_atom_site_label_1
_geom_bond_atom_site_label_2
_geom_bond_distance
Zr1 C23 2.169(4)
Zr1 C22 2.178(4)
Zr1 C25 2.463(3)
Zr1 C1 2.464(3)
Zr1 C28 2.479(3)
Zr1 C24 2.482(3)
Zr1 C27 2.498(3)
Zr1 C26 2.510(3)
Zr1 C8 2.543(3)
Zr1 C2 2.547(3)
Zr1 C13 2.548(3)
Zr1 C7 2.563(3)
Si1 C30 1.850(4)
Si1 C31 1.861(4)
Si1 C24 1.865(3)
Si1 C29 1.868(4)
O1 C22 1.149(4)
C1 C13 1.415(5)
C1 C2 1.423(5)
C1 H1A 0.9800
Si2 C33 1.863(4)
Si2 C32 1.865(4)
Si2 C34 1.869(4)
Si2 C26 1.874(3)
O2 C23 1.145(4)
C2 C3 1.429(5)
C2 C7 1.441(5)
C3 C4 1.364(5)
C3 C14 1.507(5)
C4 C5 1.426(5)
C4 C15 1.515(5)
C5 C6 1.378(5)
C5 C16 1.518(5)
C6 C7 1.445(5)
C6 C17B 1.531(7)
C6 C17A 1.561(12)
C7 C8 1.480(5)
C8 C9 1.439(5)
C8 C13 1.446(5)
C9 C10 1.379(5)
C9 C18A 1.525(12)
C9 C18B 1.571(8)
C10 C11 1.425(6)
C10 C19 1.522(5)
C11 C12 1.374(5)
C11 C20 1.515(5)
C12 C13 1.433(5)
C12 C21 1.514(5)
C14 H14A 0.9600
C14 H14B 0.9600
C14 H14C 0.9600
C15 H15A 0.9600
C15 H15B 0.9600
C15 H15C 0.9600
C16 H16A 0.9600
C16 H16B 0.9600
C16 H16C 0.9600
C19 H19A 0.9600
C19 H19B 0.9600
C19 H19C 0.9600
C20 H20A 0.9600
C20 H20B 0.9600
C20 H20C 0.9600
C21 H21A 0.9600
C21 H21B 0.9600
C21 H21C 0.9600
C24 C25 1.426(4)
C24 C28 1.431(5)
C25 C26 1.426(5)
C25 H25A 0.9800
C26 C27 1.420(5)
C28 C27 1.401(5)
C28 H28A 0.9800
C27 H27A 0.9800
C29 H29A 0.9600
C29 H29B 0.9600
C29 H29C 0.9600
C30 H30A 0.9600
C30 H30B 0.9600
C30 H30C 0.9600
C31 H31A 0.9600
C31 H31B 0.9600
C31 H31C 0.9600
C32 H32A 0.9600
C32 H32B 0.9600
C32 H32C 0.9600
C33 H33A 0.9600
C33 H33B 0.9600
C33 H33C 0.9600
C34 H34A 0.9600
C34 H34B 0.9600
C34 H34C 0.9600
C17A H17A 0.9600
C17A H17B 0.9600
C17A H17C 0.9600
C18A H18A 0.9600
C18A H18B 0.9600
C18A H18C 0.9600
C17B H17D 0.9600
C17B H17E 0.9600
C17B H17F 0.9600
C18B H18D 0.9600
C18B H18E 0.9600
C18B H18F 0.9600

loop_
_geom_torsion_atom_site_label_1
_geom_torsion_atom_site_label_2
_geom_torsion_atom_site_label_3
_geom_torsion_atom_site_label_4
_geom_torsion
C23 Zr1 C1 C13 -76.1(2)
C22 Zr1 C1 C13 -160.2(2)
C25 Zr1 C1 C13 -125.2(3)
C28 Zr1 C1 C13 88.0(3)
C24 Zr1 C1 C13 151.8(2)
C27 Zr1 C1 C13 29.4(3)
C26 Zr1 C1 C13 -36.8(3)
C8 Zr1 C1 C13 35.82(19)
C2 Zr1 C1 C13 113.1(3)
C7 Zr1 C1 C13 77.1(2)
C23 Zr1 C1 C2 170.9(2)
C22 Zr1 C1 C2 86.7(2)
C25 Zr1 C1 C2 121.7(3)
C28 Zr1 C1 C2 -25.0(3)
C24 Zr1 C1 C2 38.7(3)
C27 Zr1 C1 C2 -83.6(3)
C26 Zr1 C1 C2 -149.8(2)
C8 Zr1 C1 C2 -77.3(2)
C13 Zr1 C1 C2 -113.1(3)
C7 Zr1 C1 C2 -35.96(18)
C13 C1 C2 C3 171.1(3)
Zr1 C1 C2 C3 -117.9(3)
C13 C1 C2 C7 -6.2(4)
Zr1 C1 C2 C7 64.8(2)
C13 C1 C2 Zr1 -71.0(2)
C23 Zr1 C2 C1 -10.1(2)
C22 Zr1 C2 C1 -87.5(2)
C25 Zr1 C2 C1 -138.4(2)
C28 Zr1 C2 C1 164.39(18)
C24 Zr1 C2 C1 -158.87(18)
C27 Zr1 C2 C1 131.77(19)
C26 Zr1 C2 C1 124.7(4)
C8 Zr1 C2 C1 79.0(2)
C13 Zr1 C2 C1 38.07(19)
C7 Zr1 C2 C1 117.1(3)
C23 Zr1 C2 C3 114.4(3)
C22 Zr1 C2 C3 37.0(3)
C25 Zr1 C2 C3 -13.8(4)
C1 Zr1 C2 C3 124.5(4)
C28 Zr1 C2 C3 -71.1(3)
C24 Zr1 C2 C3 -34.4(3)
C27 Zr1 C2 C3 -103.7(3)
C26 Zr1 C2 C3 -110.8(4)
C8 Zr1 C2 C3 -156.5(3)
C13 Zr1 C2 C3 162.6(3)
C7 Zr1 C2 C3 -118.4(4)
C23 Zr1 C2 C7 -127.2(2)
C22 Zr1 C2 C7 155.4(2)
C25 Zr1 C2 C7 104.5(3)
C1 Zr1 C2 C7 -117.1(3)
C28 Zr1 C2 C7 47.3(2)
C24 Zr1 C2 C7 84.0(2)
C27 Zr1 C2 C7 14.7(3)
C26 Zr1 C2 C7 7.6(5)
C8 Zr1 C2 C7 -38.13(19)
C13 Zr1 C2 C7 -79.0(2)
C1 C2 C3 C4 -177.2(3)
C7 C2 C3 C4 -0.3(5)
Zr1 C2 C3 C4 91.6(3)
C1 C2 C3 C14 0.8(5)
C7 C2 C3 C14 177.8(3)
Zr1 C2 C3 C14 -90.4(3)
C2 C3 C4 C5 -0.8(5)
C14 C3 C4 C5 -178.7(3)
C2 C3 C4 C15 179.8(3)
C14 C3 C4 C15 1.9(5)
C3 C4 C5 C6 1.3(5)
C15 C4 C5 C6 -179.3(3)
C3 C4 C5 C16 -178.7(3)
C15 C4 C5 C16 0.7(5)
C4 C5 C6 C7 -0.6(5)
C16 C5 C6 C7 179.3(3)
C4 C5 C6 C17B 164.2(4)
C16 C5 C6 C17B -15.8(5)
C4 C5 C6 C17A -162.4(5)
C16 C5 C6 C17A 17.5(7)
C1 C2 C7 C6 178.4(3)
C3 C2 C7 C6 0.9(5)
Zr1 C2 C7 C6 -119.4(3)
C1 C2 C7 C8 2.7(3)
C3 C2 C7 C8 -174.8(3)
Zr1 C2 C7 C8 65.0(2)
C1 C2 C7 Zr1 -62.3(2)
C3 C2 C7 Zr1 120.2(3)
C5 C6 C7 C2 -0.4(5)
C17B C6 C7 C2 -164.1(4)
C17A C6 C7 C2 161.5(5)
C5 C6 C7 C8 173.6(3)
C17B C6 C7 C8 9.9(6)
C17A C6 C7 C8 -24.5(7)
C5 C6 C7 Zr1 -87.2(3)
C17B C6 C7 Zr1 109.1(4)
C17A C6 C7 Zr1 74.7(6)
C23 Zr1 C7 C2 73.0(2)
C22 Zr1 C7 C2 -25.9(2)
C25 Zr1 C7 C2 -130.3(2)
C1 Zr1 C7 C2 36.16(19)
C28 Zr1 C7 C2 -137.5(2)
C24 Zr1 C7 C2 -112.9(2)
C27 Zr1 C7 C2 -168.87(19)
C26 Zr1 C7 C2 -177.22(18)
C8 Zr1 C7 C2 114.5(3)
C13 Zr1 C7 C2 76.5(2)
C23 Zr1 C7 C6 -175.2(2)
C22 Zr1 C7 C6 85.9(3)
C25 Zr1 C7 C6 -18.6(4)
C1 Zr1 C7 C6 147.9(3)
C28 Zr1 C7 C6 -25.7(3)
C24 Zr1 C7 C6 -1.1(3)
C27 Zr1 C7 C6 -57.1(3)
C26 Zr1 C7 C6 -65.5(3)
C8 Zr1 C7 C6 -133.8(3)
C2 Zr1 C7 C6 111.8(3)
C13 Zr1 C7 C6 -171.8(3)
C23 Zr1 C7 C8 -41.4(2)
C22 Zr1 C7 C8 -140.32(19)
C25 Zr1 C7 C8 115.2(2)
C1 Zr1 C7 C8 -78.30(19)
C28 Zr1 C7 C8 108.06(19)
C24 Zr1 C7 C8 132.68(18)
C27 Zr1 C7 C8 76.68(19)
C26 Zr1 C7 C8 68.3(2)
C2 Zr1 C7 C8 -114.5(3)
C13 Zr1 C7 C8 -37.97(18)
C2 C7 C8 C9 -180.0(4)
C6 C7 C8 C9 5.6(7)
Zr1 C7 C8 C9 -114.6(4)
C2 C7 C8 C13 1.7(3)
C6 C7 C8 C13 -172.8(4)
Zr1 C7 C8 C13 67.1(2)
C2 C7 C8 Zr1 -65.4(2)
C6 C7 C8 Zr1 120.2(4)
C23 Zr1 C8 C9 -76.2(3)
C22 Zr1 C8 C9 -170.1(3)
C25 Zr1 C8 C9 20.2(4)
C1 Zr1 C8 C9 -148.2(3)
C28 Zr1 C8 C9 59.8(3)
C24 Zr1 C8 C9 68.4(3)
C27 Zr1 C8 C9 28.2(3)
C26 Zr1 C8 C9 3.8(3)
C2 Zr1 C8 C9 171.4(3)
C13 Zr1 C8 C9 -112.6(4)
C7 Zr1 C8 C9 134.4(4)
C23 Zr1 C8 C13 36.4(2)
C22 Zr1 C8 C13 -57.5(2)
C25 Zr1 C8 C13 132.8(2)
C1 Zr1 C8 C13 -35.54(18)
C28 Zr1 C8 C13 172.39(18)
C24 Zr1 C8 C13 -178.97(17)
C27 Zr1 C8 C13 140.86(19)
C26 Zr1 C8 C13 116.46(19)
C2 Zr1 C8 C13 -76.0(2)
C7 Zr1 C8 C13 -113.0(3)
C23 Zr1 C8 C7 149.39(18)
C22 Zr1 C8 C7 55.5(2)
C25 Zr1 C8 C7 -114.2(2)
C1 Zr1 C8 C7 77.46(19)
C28 Zr1 C8 C7 -74.61(19)
C24 Zr1 C8 C7 -66.0(2)
C27 Zr1 C8 C7 -106.14(18)
C26 Zr1 C8 C7 -130.54(18)
C2 Zr1 C8 C7 37.03(17)
C13 Zr1 C8 C7 113.0(3)
C13 C8 C9 C10 3.0(5)
C7 C8 C9 C10 -175.3(3)
Zr1 C8 C9 C10 88.4(4)
C13 C8 C9 C18A 157.6(7)
C7 C8 C9 C18A -20.6(8)
Zr1 C8 C9 C18A -117.0(7)
C13 C8 C9 C18B -163.4(4)
C7 C8 C9 C18B 18.4(6)
Zr1 C8 C9 C18B -78.0(4)
C8 C9 C10 C11 -0.4(5)
C18A C9 C10 C11 -157.1(6)
C18B C9 C10 C11 166.2(4)
C8 C9 C10 C19 178.9(3)
C18A C9 C10 C19 22.2(7)
C18B C9 C10 C19 -14.5(6)
C9 C10 C11 C12 -0.3(5)
C19 C10 C11 C12 -179.6(3)
C9 C10 C11 C20 -178.4(3)
C19 C10 C11 C20 2.3(5)
C10 C11 C12 C13 -1.7(5)
C20 C11 C12 C13 176.4(3)
C10 C11 C12 C21 176.3(3)
C20 C11 C12 C21 -5.6(6)
C2 C1 C13 C12 -171.8(3)
Zr1 C1 C13 C12 117.3(3)
C2 C1 C13 C8 7.3(4)
Zr1 C1 C13 C8 -63.6(2)
C2 C1 C13 Zr1 70.9(2)
C11 C12 C13 C1 -176.6(3)
C21 C12 C13 C1 5.3(5)
C11 C12 C13 C8 4.4(5)
C21 C12 C13 C8 -173.7(3)
C11 C12 C13 Zr1 -85.8(4)
C21 C12 C13 Zr1 96.1(3)
C9 C8 C13 C1 175.8(3)
C7 C8 C13 C1 -5.5(3)
Zr1 C8 C13 C1 61.7(2)
C9 C8 C13 C12 -5.0(5)
C7 C8 C13 C12 173.7(3)
Zr1 C8 C13 C12 -119.1(3)
C9 C8 C13 Zr1 114.1(3)
C7 C8 C13 Zr1 -67.2(2)
C23 Zr1 C13 C1 98.4(2)
C22 Zr1 C13 C1 20.9(2)
C25 Zr1 C13 C1 137.9(2)
C28 Zr1 C13 C1 -128.0(2)
C24 Zr1 C13 C1 -114.8(4)
C27 Zr1 C13 C1 -162.11(18)
C26 Zr1 C13 C1 161.03(18)
C8 Zr1 C13 C1 -117.8(3)
C2 Zr1 C13 C1 -38.31(18)
C7 Zr1 C13 C1 -79.0(2)
C23 Zr1 C13 C12 -26.1(3)
C22 Zr1 C13 C12 -103.5(3)
C25 Zr1 C13 C12 13.5(4)
C1 Zr1 C13 C12 -124.5(4)
C28 Zr1 C13 C12 107.6(3)
C24 Zr1 C13 C12 120.7(4)
C27 Zr1 C13 C12 73.4(3)
C26 Zr1 C13 C12 36.6(3)
C8 Zr1 C13 C12 117.7(4)
C2 Zr1 C13 C12 -162.8(3)
C7 Zr1 C13 C12 156.5(3)
C23 Zr1 C13 C8 -143.8(2)
C22 Zr1 C13 C8 138.76(19)
C25 Zr1 C13 C8 -104.2(3)
C1 Zr1 C13 C8 117.8(3)
C28 Zr1 C13 C8 -10.2(2)
C24 Zr1 C13 C8 3.0(5)
C27 Zr1 C13 C8 -44.3(2)
C26 Zr1 C13 C8 -81.2(2)
C2 Zr1 C13 C8 79.5(2)
C7 Zr1 C13 C8 38.81(18)
C23 Zr1 C22 O1 -26(5)
C25 Zr1 C22 O1 -110(5)
C1 Zr1 C22 O1 58(5)
C28 Zr1 C22 O1 -157(5)
C24 Zr1 C22 O1 -144(5)
C27 Zr1 C22 O1 -129(5)
C26 Zr1 C22 O1 -98(5)
C8 Zr1 C22 O1 76(5)
C2 Zr1 C22 O1 92(5)
C13 Zr1 C22 O1 47(5)
C7 Zr1 C22 O1 106(5)
C22 Zr1 C23 O2 115(36)
C25 Zr1 C23 O2 -162(100)
C1 Zr1 C23 O2 34(36)
C28 Zr1 C23 O2 -134(36)
C24 Zr1 C23 O2 -170(100)
C27 Zr1 C23 O2 -112(36)
C26 Zr1 C23 O2 -129(36)
C8 Zr1 C23 O2 -18(36)
C2 Zr1 C23 O2 40(36)
C13 Zr1 C23 O2 1(36)
C7 Zr1 C23 O2 4(36)
C30 Si1 C24 C25 -145.5(3)
C31 Si1 C24 C25 -21.2(4)
C29 Si1 C24 C25 96.9(3)
C30 Si1 C24 C28 51.9(3)
C31 Si1 C24 C28 176.2(3)
C29 Si1 C24 C28 -65.8(3)
C30 Si1 C24 Zr1 -44.1(3)
C31 Si1 C24 Zr1 80.3(2)
C29 Si1 C24 Zr1 -161.7(2)
C23 Zr1 C24 C25 13.8(2)
C22 Zr1 C24 C25 91.3(2)
C1 Zr1 C24 C25 139.3(2)
C28 Zr1 C24 C25 -112.4(3)
C27 Zr1 C24 C25 -76.17(19)
C26 Zr1 C24 C25 -36.00(18)
C8 Zr1 C24 C25 -127.91(19)
C2 Zr1 C24 C25 162.87(17)
C13 Zr1 C24 C25 -130.1(4)
C7 Zr1 C24 C25 -161.33(18)
C23 Zr1 C24 C28 126.16(19)
C22 Zr1 C24 C28 -156.4(2)
C25 Zr1 C24 C28 112.4(3)
C1 Zr1 C24 C28 -108.3(3)
C27 Zr1 C24 C28 36.19(18)
C26 Zr1 C24 C28 76.4(2)
C8 Zr1 C24 C28 -15.6(2)
C2 Zr1 C24 C28 -84.8(2)
C13 Zr1 C24 C28 -17.7(5)
C7 Zr1 C24 C28 -49.0(2)
C23 Zr1 C24 Si1 -114.1(2)
C22 Zr1 C24 Si1 -36.7(2)
C25 Zr1 C24 Si1 -127.9(3)
C1 Zr1 C24 Si1 11.4(4)
C28 Zr1 C24 Si1 119.7(3)
C27 Zr1 C24 Si1 155.9(3)
C26 Zr1 C24 Si1 -163.9(3)
C8 Zr1 C24 Si1 104.2(2)
C2 Zr1 C24 Si1 34.9(3)
C13 Zr1 C24 Si1 102.0(4)
C7 Zr1 C24 Si1 70.7(2)
C28 C24 C25 C26 0.4(3)
Si1 C24 C25 C26 -164.6(2)
Zr1 C24 C25 C26 66.8(2)
C28 C24 C25 Zr1 -66.4(2)
Si1 C24 C25 Zr1 128.6(3)
C23 Zr1 C25 C24 -167.4(2)
C22 Zr1 C25 C24 -83.2(2)
C1 Zr1 C25 C24 -118.1(3)
C28 Zr1 C25 C24 38.79(18)
C27 Zr1 C25 C24 79.3(2)
C26 Zr1 C25 C24 117.3(3)
C8 Zr1 C25 C24 89.2(2)
C2 Zr1 C25 C24 -32.7(3)
C13 Zr1 C25 C24 153.8(2)
C7 Zr1 C25 C24 30.0(3)
C23 Zr1 C25 C26 75.3(2)
C22 Zr1 C25 C26 159.5(2)
C1 Zr1 C25 C26 124.6(3)
C28 Zr1 C25 C26 -78.5(2)
C24 Zr1 C25 C26 -117.3(3)
C27 Zr1 C25 C26 -38.04(18)
C8 Zr1 C25 C26 -28.1(3)
C2 Zr1 C25 C26 -150.1(2)
C13 Zr1 C25 C26 36.5(3)
C7 Zr1 C25 C26 -87.3(2)
C24 C25 C26 C27 -0.3(3)
Zr1 C25 C26 C27 65.8(2)
C24 C25 C26 Si2 165.0(2)
Zr1 C25 C26 Si2 -128.9(3)
C24 C25 C26 Zr1 -66.0(2)
C33 Si2 C26 C27 -57.3(3)
C32 Si2 C26 C27 178.6(3)
C34 Si2 C26 C27 59.9(3)
C33 Si2 C26 C25 140.1(3)
C32 Si2 C26 C25 16.0(3)
C34 Si2 C26 C25 -102.7(3)
C33 Si2 C26 Zr1 41.1(3)
C32 Si2 C26 Zr1 -83.0(2)
C34 Si2 C26 Zr1 158.3(2)
C23 Zr1 C26 C27 148.7(2)
C22 Zr1 C26 C27 -135.3(2)
C25 Zr1 C26 C27 -113.1(3)
C1 Zr1 C26 C27 108.2(3)
C28 Zr1 C26 C27 -35.97(19)
C24 Zr1 C26 C27 -76.9(2)
C8 Zr1 C26 C27 49.4(2)
C2 Zr1 C26 C27 9.8(5)
C13 Zr1 C26 C27 85.3(2)
C7 Zr1 C26 C27 15.3(2)
C23 Zr1 C26 C25 -98.1(2)
C22 Zr1 C26 C25 -22.2(2)
C1 Zr1 C26 C25 -138.7(2)
C28 Zr1 C26 C25 77.1(2)
C24 Zr1 C26 C25 36.23(18)
C27 Zr1 C26 C25 113.1(3)
C8 Zr1 C26 C25 162.55(18)
C2 Zr1 C26 C25 123.0(4)
C13 Zr1 C26 C25 -161.59(18)
C7 Zr1 C26 C25 128.41(19)
C23 Zr1 C26 Si2 26.7(2)
C22 Zr1 C26 Si2 102.6(2)
C25 Zr1 C26 Si2 124.9(3)
C1 Zr1 C26 Si2 -13.8(4)
C28 Zr1 C26 Si2 -158.0(3)
C24 Zr1 C26 Si2 161.1(3)
C27 Zr1 C26 Si2 -122.0(3)
C8 Zr1 C26 Si2 -72.6(2)
C2 Zr1 C26 Si2 -112.2(4)
C13 Zr1 C26 Si2 -36.7(3)
C7 Zr1 C26 Si2 -106.7(2)
C25 C24 C28 C27 -0.3(3)
Si1 C24 C28 C27 165.9(2)
Zr1 C24 C28 C27 -66.3(2)
C25 C24 C28 Zr1 66.0(2)
Si1 C24 C28 Zr1 -127.8(2)
C23 Zr1 C28 C27 42.3(3)
C22 Zr1 C28 C27 141.0(2)
C25 Zr1 C28 C27 77.3(2)
C1 Zr1 C28 C27 -116.8(2)
C24 Zr1 C28 C27 116.1(3)
C26 Zr1 C28 C27 36.27(19)
C8 Zr1 C28 C27 -75.5(2)
C2 Zr1 C28 C27 -131.29(19)
C13 Zr1 C28 C27 -69.9(2)
C7 Zr1 C28 C27 -107.9(2)
C23 Zr1 C28 C24 -73.8(2)
C22 Zr1 C28 C24 24.9(2)
C25 Zr1 C28 C24 -38.78(18)
C1 Zr1 C28 C24 127.1(2)
C27 Zr1 C28 C24 -116.1(3)
C26 Zr1 C28 C24 -79.8(2)
C8 Zr1 C28 C24 168.38(18)
C2 Zr1 C28 C24 112.61(19)
C13 Zr1 C28 C24 173.97(17)
C7 Zr1 C28 C24 136.05(19)
C24 C28 C27 C26 0.2(4)
Zr1 C28 C27 C26 -65.5(2)
C24 C28 C27 Zr1 65.7(2)
C25 C26 C27 C28 0.0(3)
Si2 C26 C27 C28 -165.8(2)
Zr1 C26 C27 C28 64.8(2)
C25 C26 C27 Zr1 -64.7(2)
Si2 C26 C27 Zr1 129.4(2)
C23 Zr1 C27 C28 -148.1(2)
C22 Zr1 C27 C28 -54.3(3)
C25 Zr1 C27 C28 -78.5(2)
C1 Zr1 C27 C28 112.5(2)
C24 Zr1 C27 C28 -37.15(19)
C26 Zr1 C27 C28 -117.0(3)
C8 Zr1 C27 C28 107.3(2)
C2 Zr1 C27 C28 66.6(2)
C13 Zr1 C27 C28 129.65(19)
C7 Zr1 C27 C28 74.6(2)
C23 Zr1 C27 C26 -31.2(2)
C22 Zr1 C27 C26 62.7(2)
C25 Zr1 C27 C26 38.48(18)
C1 Zr1 C27 C26 -130.5(2)
C28 Zr1 C27 C26 117.0(3)
C24 Zr1 C27 C26 79.8(2)
C8 Zr1 C27 C26 -135.7(2)
C2 Zr1 C27 C26 -176.40(18)
C13 Zr1 C27 C26 -113.4(2)
C7 Zr1 C27 C26 -168.42(19)
